data_7059145
loop_
_publ_author_name
'Joseph, Benson'
'Prakash, Rini'
'Pathak, Kriti'
'Roisnel, Thierry'
'Kahlal, Samia'
'Halet, Jean-Fran\,cois'
'Ghosh, Sundargopal'

_publ_section_title
;
 A combined experimental and theoretical study of bimetallic bis- and
 tris-homocubane analogues
;
_journal_issue 3
_journal_name_full 'New Journal of Chemistry'
_journal_page_first 674
_journal_page_last 683
_journal_paper_doi 10.1039/C9NJ05117A
_journal_volume 44
_journal_year 2020
_chemical_compound_source 'synthesis as described'
_chemical_formula_moiety 'C20 H32 B2 Ir2 S6'
_chemical_formula_sum 'C20 H32 B2 Ir2 S6'
_chemical_formula_weight 870.83
_space_group_crystal_system monoclinic
_space_group_IT_number 14
_space_group_name_Hall '-P 2yn'
_space_group_name_H-M_alt 'P 1 21/n 1'
_atom_sites_solution_hydrogens geom
_audit_update_record
;
2019-08-08 deposited with the CCDC.	2019-11-27 downloaded from the CCDC.
;
_cell_angle_alpha 90
_cell_angle_beta 99.716(4)
_cell_angle_gamma 90
_cell_formula_units_Z 4
_cell_length_a 11.6340(11)
_cell_length_b 16.2488(15)
_cell_length_c 14.2081(13)
_cell_measurement_reflns_used 9686
_cell_measurement_temperature 150(2)
_cell_measurement_theta_max 27.51
_cell_measurement_theta_min 2.17
_cell_measurement_wavelength 0.71073
_cell_volume 2647.4(4)
_computing_cell_refinement 'APEX3 (Bruker, 2015); SAINT (Bruker, 2014)'
_computing_data_collection 'SAINT (Bruker, 2014)'
_computing_data_reduction 'SAINT (Bruker, 2014)'
_computing_molecular_graphics 'SXGRAPH (Farrugia, 1999), Mercury (CSD, 2016)'
_computing_publication_material 'CRYSCALC (T. Roisnel, local program, 2017)'
_computing_structure_refinement 'SHELXL-2017/1 (Sheldrick, 2017)'
_computing_structure_solution 'SHELXT (Sheldrick, 2015)'
_diffrn_ambient_temperature 150(2)
_diffrn_detector '(CMOS) PHOTON 100'
_diffrn_measured_fraction_theta_full 0.998
_diffrn_measured_fraction_theta_max 0.998
_diffrn_measurement_device_type 'D8 VENTURE Bruker AXS'
_diffrn_measurement_method 'rotation images'
_diffrn_radiation_monochromator 'multilayer monochromator'
_diffrn_radiation_probe x-ray
_diffrn_radiation_source 'Incoatec microfocus sealed tube'
_diffrn_radiation_type MoK\a
_diffrn_radiation_wavelength 0.71073
_diffrn_reflns_av_R_equivalents 0.0366
_diffrn_reflns_av_unetI/netI 0.0339
_diffrn_reflns_limit_h_max 15
_diffrn_reflns_limit_h_min -15
_diffrn_reflns_limit_k_max 21
_diffrn_reflns_limit_k_min -21
_diffrn_reflns_limit_l_max 16
_diffrn_reflns_limit_l_min -18
_diffrn_reflns_number 23366
_diffrn_reflns_theta_full 25.242
_diffrn_reflns_theta_max 27.481
_diffrn_reflns_theta_min 3.073
_exptl_absorpt_coefficient_mu 10.525
_exptl_absorpt_correction_T_max 0.431
_exptl_absorpt_correction_T_min 0.266
_exptl_absorpt_correction_type multi-scan
_exptl_absorpt_process_details
;
  [Sheldrick, G.M. (2014). SADABS Bruker AXS Inc., Madison, Wisconsin, USA]
;
_exptl_crystal_colour yellow
_exptl_crystal_density_diffrn 2.185
_exptl_crystal_description fragment
_exptl_crystal_F_000 1648
_exptl_crystal_size_max 0.200
_exptl_crystal_size_mid 0.160
_exptl_crystal_size_min 0.080
_refine_diff_density_max 1.910
_refine_diff_density_min -1.850
_refine_diff_density_rms 0.178
_refine_ls_extinction_method none
_refine_ls_goodness_of_fit_ref 1.067
_refine_ls_hydrogen_treatment constr
_refine_ls_matrix_type full
_refine_ls_number_parameters 281
_refine_ls_number_reflns 6048
_refine_ls_number_restraints 0
_refine_ls_restrained_S_all 1.067
_refine_ls_R_factor_all 0.0320
_refine_ls_R_factor_gt 0.0261
_refine_ls_shift/su_max 0.002
_refine_ls_shift/su_mean 0.000
_refine_ls_structure_factor_coef Fsqd
_refine_ls_weighting_details 'w=1/[\s^2^(Fo^2^)+(0.0168P)^2^+12.4759P] where P=(Fo^2^+2Fc^2^)/3'
_refine_ls_weighting_scheme calc
_refine_ls_wR_factor_gt 0.0577
_refine_ls_wR_factor_ref 0.0603
_reflns_Friedel_coverage 0.000
_reflns_number_gt 5401
_reflns_number_total 6048
_reflns_threshold_expression >2sigma(I)
_cod_data_source_file c9nj05117a2.cif
_cod_data_source_block SGGB3
_cod_depositor_comments
;Adding full bibliography for 7059145--7059151.cif.

 Adding full bibliography for 7059145--7059151.cif.
;
_cod_original_sg_symbol_H-M 'P 21/n'
_cod_database_code 7059145

loop_
_space_group_symop_operation_xyz
'x, y, z'
'-x+1/2, y+1/2, -z+1/2'
'-x, -y, -z'
'x-1/2, -y-1/2, z-1/2'

loop_
_atom_site_label
_atom_site_type_symbol
_atom_site_fract_x
_atom_site_fract_y
_atom_site_fract_z
_atom_site_U_iso_or_equiv
_atom_site_adp_type
_atom_site_occupancy
_atom_site_site_symmetry_order
_atom_site_calc_flag
_atom_site_refinement_flags_posn
_atom_site_refinement_flags_adp
Ir1 Ir 0.34826(2) 0.62791(2) 0.25852(2) 0.01323(5) Uani 1 1 d . .
C1 C 0.2276(4) 0.5507(3) 0.1597(3) 0.0198(10) Uani 1 1 d . .
C2 C 0.1633(4) 0.5899(3) 0.2239(4) 0.0211(10) Uani 1 1 d . .
C3 C 0.2113(4) 0.5641(3) 0.3197(4) 0.0203(10) Uani 1 1 d . .
C4 C 0.3048(4) 0.5072(3) 0.3131(4) 0.0204(10) Uani 1 1 d . .
C5 C 0.3163(4) 0.4999(3) 0.2141(4) 0.0197(10) Uani 1 1 d . .
C6 C 0.2037(5) 0.5593(4) 0.0527(4) 0.0332(13) Uani 1 1 d . .
H6A H 0.152850 0.514311 0.024994 0.050 Uiso 1 1 calc R U
H6B H 0.277441 0.556944 0.028132 0.050 Uiso 1 1 calc R U
H6C H 0.165316 0.612115 0.035364 0.050 Uiso 1 1 calc R U
C7 C 0.0606(5) 0.6461(4) 0.1977(5) 0.0356(14) Uani 1 1 d . .
H7A H 0.066408 0.674533 0.137866 0.053 Uiso 1 1 calc R U
H7B H 0.059734 0.686710 0.248585 0.053 Uiso 1 1 calc R U
H7C H -0.011570 0.613788 0.189538 0.053 Uiso 1 1 calc R U
C8 C 0.1660(5) 0.5865(4) 0.4085(4) 0.0327(13) Uani 1 1 d . .
H8A H 0.108038 0.545765 0.420470 0.049 Uiso 1 1 calc R U
H8B H 0.129646 0.641028 0.400800 0.049 Uiso 1 1 calc R U
H8C H 0.230585 0.587417 0.462611 0.049 Uiso 1 1 calc R U
C9 C 0.3756(5) 0.4623(3) 0.3933(4) 0.0338(13) Uani 1 1 d . .
H9A H 0.340809 0.408176 0.400125 0.051 Uiso 1 1 calc R U
H9B H 0.377525 0.493732 0.452476 0.051 Uiso 1 1 calc R U
H9C H 0.455145 0.455397 0.380497 0.051 Uiso 1 1 calc R U
C10 C 0.3971(5) 0.4433(3) 0.1741(5) 0.0324(13) Uani 1 1 d . .
H10A H 0.358825 0.389994 0.159281 0.049 Uiso 1 1 calc R U
H10B H 0.468242 0.435461 0.221141 0.049 Uiso 1 1 calc R U
H10C H 0.417280 0.467193 0.115721 0.049 Uiso 1 1 calc R U
Ir2 Ir 0.63744(2) 0.70368(2) 0.25639(2) 0.01247(5) Uani 1 1 d . .
C11 C 0.7498(4) 0.6788(3) 0.1492(3) 0.0174(9) Uani 1 1 d . .
C12 C 0.7503(4) 0.6090(3) 0.2120(4) 0.0202(10) Uani 1 1 d . .
C13 C 0.7993(4) 0.6355(3) 0.3071(4) 0.0210(10) Uani 1 1 d . .
C14 C 0.8267(4) 0.7212(3) 0.3033(4) 0.0200(10) Uani 1 1 d . .
C15 C 0.7960(4) 0.7476(3) 0.2053(4) 0.0176(9) Uani 1 1 d . .
C16 C 0.7110(5) 0.6780(4) 0.0438(4) 0.0290(12) Uani 1 1 d . .
H16A H 0.691137 0.734065 0.021366 0.044 Uiso 1 1 calc R U
H16B H 0.642337 0.642524 0.027881 0.044 Uiso 1 1 calc R U
H16C H 0.774071 0.656833 0.012696 0.044 Uiso 1 1 calc R U
C17 C 0.7150(6) 0.5225(3) 0.1813(5) 0.0361(14) Uani 1 1 d . .
H17A H 0.652757 0.524439 0.125454 0.054 Uiso 1 1 calc R U
H17B H 0.686867 0.493815 0.233619 0.054 Uiso 1 1 calc R U
H17C H 0.782415 0.493156 0.164730 0.054 Uiso 1 1 calc R U
C18 C 0.8204(5) 0.5807(4) 0.3928(5) 0.0379(15) Uani 1 1 d . .
H18A H 0.832319 0.614464 0.450854 0.057 Uiso 1 1 calc R U
H18B H 0.889849 0.547086 0.391029 0.057 Uiso 1 1 calc R U
H18C H 0.752720 0.544789 0.392840 0.057 Uiso 1 1 calc R U
C19 C 0.8852(5) 0.7739(4) 0.3841(4) 0.0358(14) Uani 1 1 d . .
H19A H 0.968486 0.778528 0.380911 0.054 Uiso 1 1 calc R U
H19B H 0.875616 0.748814 0.444979 0.054 Uiso 1 1 calc R U
H19C H 0.849849 0.828807 0.379086 0.054 Uiso 1 1 calc R U
C20 C 0.8162(5) 0.8307(3) 0.1666(4) 0.0279(12) Uani 1 1 d . .
H20A H 0.884294 0.828724 0.134416 0.042 Uiso 1 1 calc R U
H20B H 0.830148 0.870462 0.219122 0.042 Uiso 1 1 calc R U
H20C H 0.747425 0.847379 0.120902 0.042 Uiso 1 1 calc R U
S1 S 0.52830(10) 0.63998(7) 0.36009(8) 0.0150(2) Uani 1 1 d . .
S2 S 0.50368(13) 0.73028(9) 0.46150(10) 0.0316(3) Uani 1 1 d . .
S3 S 0.31532(12) 0.76998(8) 0.28110(12) 0.0305(3) Uani 1 1 d . .
S4 S 0.45883(10) 0.68867(7) 0.14994(8) 0.0164(2) Uani 1 1 d . .
S5 S 0.57352(12) 0.83256(8) 0.29932(11) 0.0279(3) Uani 1 1 d . .
S6 S 0.47452(16) 0.88242(9) 0.17604(15) 0.0453(4) Uani 1 1 d . .
B1 B 0.3752(6) 0.7928(4) 0.1580(5) 0.0342(16) Uani 1 1 d . .
H1 H 0.310444 0.800655 0.102784 0.041 Uiso 1 1 calc R U
B2 B 0.4479(6) 0.8100(4) 0.3713(5) 0.0317(15) Uani 1 1 d . .
H2 H 0.426566 0.861129 0.403521 0.038 Uiso 1 1 calc R U

loop_
_atom_site_aniso_label
_atom_site_aniso_U_11
_atom_site_aniso_U_22
_atom_site_aniso_U_33
_atom_site_aniso_U_23
_atom_site_aniso_U_13
_atom_site_aniso_U_12
Ir1 0.01143(9) 0.01496(9) 0.01360(9) 0.00031(6) 0.00302(6) 0.00103(6)
C1 0.011(2) 0.028(2) 0.019(2) -0.004(2) -0.0009(18) -0.0028(19)
C2 0.011(2) 0.029(3) 0.022(2) -0.001(2) 0.0000(19) -0.0024(19)
C3 0.015(2) 0.029(3) 0.019(2) -0.003(2) 0.0088(19) -0.0063(19)
C4 0.019(2) 0.018(2) 0.024(3) 0.0046(19) 0.004(2) -0.0084(19)
C5 0.019(2) 0.018(2) 0.022(2) -0.0020(19) 0.002(2) -0.0053(19)
C6 0.031(3) 0.048(4) 0.019(3) -0.003(2) 0.000(2) -0.004(3)
C7 0.018(3) 0.047(4) 0.042(3) 0.004(3) 0.006(3) 0.010(3)
C8 0.034(3) 0.042(3) 0.026(3) -0.010(2) 0.016(3) -0.013(3)
C9 0.036(3) 0.029(3) 0.033(3) 0.013(2) -0.004(3) -0.007(2)
C10 0.033(3) 0.023(3) 0.042(3) -0.009(2) 0.010(3) -0.003(2)
Ir2 0.01279(9) 0.01241(9) 0.01271(9) -0.00013(6) 0.00360(6) -0.00087(6)
C11 0.015(2) 0.020(2) 0.019(2) -0.0045(18) 0.0093(19) -0.0011(18)
C12 0.016(2) 0.019(2) 0.028(3) -0.001(2) 0.008(2) -0.0018(18)
C13 0.012(2) 0.028(3) 0.024(3) 0.005(2) 0.0040(19) 0.0043(19)
C14 0.008(2) 0.032(3) 0.022(2) -0.004(2) 0.0067(19) -0.0043(19)
C15 0.017(2) 0.016(2) 0.022(2) -0.0035(18) 0.0084(19) -0.0030(18)
C16 0.034(3) 0.037(3) 0.018(3) -0.009(2) 0.011(2) -0.005(2)
C17 0.040(4) 0.018(3) 0.054(4) -0.003(3) 0.020(3) 0.002(2)
C18 0.028(3) 0.050(4) 0.037(3) 0.023(3) 0.012(3) 0.015(3)
C19 0.029(3) 0.051(4) 0.026(3) -0.011(3) 0.003(2) -0.014(3)
C20 0.034(3) 0.019(2) 0.035(3) -0.001(2) 0.017(3) -0.009(2)
S1 0.0132(5) 0.0195(5) 0.0125(5) 0.0007(4) 0.0030(4) -0.0031(4)
S2 0.0323(8) 0.0428(8) 0.0225(7) -0.0142(6) 0.0125(6) -0.0116(6)
S3 0.0189(6) 0.0189(6) 0.0554(9) -0.0068(6) 0.0107(6) 0.0059(5)
S4 0.0135(5) 0.0219(6) 0.0137(5) 0.0040(4) 0.0022(4) 0.0008(4)
S5 0.0257(7) 0.0156(6) 0.0457(8) -0.0071(5) 0.0159(6) -0.0017(5)
S6 0.0392(9) 0.0258(7) 0.0735(12) 0.0194(8) 0.0167(9) 0.0081(6)
B1 0.033(4) 0.027(3) 0.041(4) 0.006(3) 0.002(3) 0.019(3)
B2 0.028(3) 0.026(3) 0.045(4) -0.017(3) 0.016(3) -0.004(3)

loop_
_atom_type_symbol
_atom_type_description
_atom_type_scat_dispersion_real
_atom_type_scat_dispersion_imag
_atom_type_scat_source
Ir Ir -1.4442 7.9887 'International Tables Vol C Tables 4.2.6.8 and 6.1.1.4'
S S 0.1246 0.1234 'International Tables Vol C Tables 4.2.6.8 and 6.1.1.4'
C C 0.0033 0.0016 'International Tables Vol C Tables 4.2.6.8 and 6.1.1.4'
H H 0.0000 0.0000 'International Tables Vol C Tables 4.2.6.8 and 6.1.1.4'
B B 0.0013 0.0007 'International Tables Vol C Tables 4.2.6.8 and 6.1.1.4'

loop_
_geom_angle_atom_site_label_1
_geom_angle_atom_site_label_2
_geom_angle_atom_site_label_3
_geom_angle
C5 Ir1 C4 38.34(19)
C5 Ir1 C3 64.33(19)
C4 Ir1 C3 38.29(19)
C5 Ir1 C1 38.34(18)
C4 Ir1 C1 63.72(19)
C3 Ir1 C1 63.71(18)
C5 Ir1 C2 63.84(19)
C4 Ir1 C2 63.68(19)
C3 Ir1 C2 38.19(18)
C1 Ir1 C2 37.61(18)
C5 Ir1 S1 110.36(14)
C4 Ir1 S1 95.29(14)
C3 Ir1 S1 115.34(14)
C1 Ir1 S1 148.00(13)
C2 Ir1 S1 153.52(14)
C5 Ir1 S3 160.33(14)
C4 Ir1 S3 140.23(14)
C3 Ir1 S3 105.13(14)
C1 Ir1 S3 122.71(14)
C2 Ir1 S3 97.38(14)
S1 Ir1 S3 89.04(5)
C5 Ir1 S4 106.93(14)
C4 Ir1 S4 141.18(14)
C3 Ir1 S4 163.22(13)
C1 Ir1 S4 100.31(13)
C2 Ir1 S4 125.64(14)
S1 Ir1 S4 80.79(4)
S3 Ir1 S4 78.55(5)
C2 C1 C5 108.6(4)
C2 C1 C6 125.4(5)
C5 C1 C6 126.0(5)
C2 C1 Ir1 71.6(3)
C5 C1 Ir1 70.3(3)
C6 C1 Ir1 125.5(4)
C1 C2 C3 108.2(4)
C1 C2 C7 126.6(5)
C3 C2 C7 125.2(5)
C1 C2 Ir1 70.8(3)
C3 C2 Ir1 70.4(3)
C7 C2 Ir1 126.1(4)
C4 C3 C2 107.5(4)
C4 C3 C8 126.1(5)
C2 C3 C8 126.2(5)
C4 C3 Ir1 70.8(3)
C2 C3 Ir1 71.4(3)
C8 C3 Ir1 127.0(4)
C5 C4 C3 108.2(4)
C5 C4 C9 125.4(5)
C3 C4 C9 126.3(5)
C5 C4 Ir1 70.4(3)
C3 C4 Ir1 70.9(3)
C9 C4 Ir1 125.4(4)
C4 C5 C1 107.4(4)
C4 C5 C10 126.2(5)
C1 C5 C10 126.1(5)
C4 C5 Ir1 71.3(3)
C1 C5 Ir1 71.4(3)
C10 C5 Ir1 127.5(4)
C1 C6 H6A 109.5
C1 C6 H6B 109.5
H6A C6 H6B 109.5
C1 C6 H6C 109.5
H6A C6 H6C 109.5
H6B C6 H6C 109.5
C2 C7 H7A 109.5
C2 C7 H7B 109.5
H7A C7 H7B 109.5
C2 C7 H7C 109.5
H7A C7 H7C 109.5
H7B C7 H7C 109.5
C3 C8 H8A 109.5
C3 C8 H8B 109.5
H8A C8 H8B 109.5
C3 C8 H8C 109.5
H8A C8 H8C 109.5
H8B C8 H8C 109.5
C4 C9 H9A 109.5
C4 C9 H9B 109.5
H9A C9 H9B 109.5
C4 C9 H9C 109.5
H9A C9 H9C 109.5
H9B C9 H9C 109.5
C5 C10 H10A 109.5
C5 C10 H10B 109.5
H10A C10 H10B 109.5
C5 C10 H10C 109.5
H10A C10 H10C 109.5
H10B C10 H10C 109.5
C12 Ir2 C13 38.37(19)
C12 Ir2 C11 38.37(18)
C13 Ir2 C11 63.86(19)
C12 Ir2 C14 63.92(19)
C13 Ir2 C14 37.93(19)
C11 Ir2 C14 63.60(18)
C12 Ir2 C15 63.71(17)
C13 Ir2 C15 63.58(18)
C11 Ir2 C15 37.64(17)
C14 Ir2 C15 38.13(18)
C12 Ir2 S5 160.02(13)
C13 Ir2 S5 131.19(14)
C11 Ir2 S5 126.61(13)
C14 Ir2 S5 98.65(14)
C15 Ir2 S5 96.66(12)
C12 Ir2 S1 106.66(13)
C13 Ir2 S1 95.52(14)
C11 Ir2 S1 143.20(13)
C14 Ir2 S1 119.07(14)
C15 Ir2 S1 156.92(13)
S5 Ir2 S1 90.10(5)
C12 Ir2 S4 104.42(14)
C13 Ir2 S4 140.19(14)
C11 Ir2 S4 95.65(13)
C14 Ir2 S4 158.27(13)
C15 Ir2 S4 120.93(13)
S5 Ir2 S4 88.59(5)
S1 Ir2 S4 81.13(4)
C15 C11 C12 108.0(4)
C15 C11 C16 126.2(5)
C12 C11 C16 125.8(5)
C15 C11 Ir2 71.4(3)
C12 C11 Ir2 70.0(3)
C16 C11 Ir2 125.6(4)
C13 C12 C11 107.8(4)
C13 C12 C17 126.5(5)
C11 C12 C17 125.5(5)
C13 C12 Ir2 71.4(3)
C11 C12 Ir2 71.6(3)
C17 C12 Ir2 126.3(4)
C14 C13 C12 108.1(4)
C14 C13 C18 127.0(5)
C12 C13 C18 124.8(5)
C14 C13 Ir2 71.4(3)
C12 C13 Ir2 70.2(3)
C18 C13 Ir2 125.5(4)
C13 C14 C15 107.8(4)
C13 C14 C19 127.0(5)
C15 C14 C19 125.1(5)
C13 C14 Ir2 70.7(3)
C15 C14 Ir2 71.1(3)
C19 C14 Ir2 127.3(4)
C11 C15 C14 108.3(4)
C11 C15 C20 125.0(5)
C14 C15 C20 126.6(4)
C11 C15 Ir2 70.9(3)
C14 C15 Ir2 70.8(3)
C20 C15 Ir2 127.3(4)
C11 C16 H16A 109.5
C11 C16 H16B 109.5
H16A C16 H16B 109.5
C11 C16 H16C 109.5
H16A C16 H16C 109.5
H16B C16 H16C 109.5
C12 C17 H17A 109.5
C12 C17 H17B 109.5
H17A C17 H17B 109.5
C12 C17 H17C 109.5
H17A C17 H17C 109.5
H17B C17 H17C 109.5
C13 C18 H18A 109.5
C13 C18 H18B 109.5
H18A C18 H18B 109.5
C13 C18 H18C 109.5
H18A C18 H18C 109.5
H18B C18 H18C 109.5
C14 C19 H19A 109.5
C14 C19 H19B 109.5
H19A C19 H19B 109.5
C14 C19 H19C 109.5
H19A C19 H19C 109.5
H19B C19 H19C 109.5
C15 C20 H20A 109.5
C15 C20 H20B 109.5
H20A C20 H20B 109.5
C15 C20 H20C 109.5
H20A C20 H20C 109.5
H20B C20 H20C 109.5
S2 S1 Ir2 105.83(6)
S2 S1 Ir1 105.58(6)
Ir2 S1 Ir1 99.95(4)
B2 S2 S1 94.9(2)
B2 S3 B1 99.1(3)
B2 S3 Ir1 106.6(2)
B1 S3 Ir1 88.54(18)
B1 S4 Ir2 105.3(2)
B1 S4 Ir1 89.5(2)
Ir2 S4 Ir1 98.08(4)
B2 S5 S6 99.0(2)
B2 S5 Ir2 105.50(19)
S6 S5 Ir2 106.45(8)
B1 S6 S5 93.1(2)
S6 B1 S4 112.4(4)
S6 B1 S3 108.8(4)
S4 B1 S3 98.0(3)
S6 B1 H1 112.2
S4 B1 H1 112.2
S3 B1 H1 112.2
S2 B2 S3 111.6(3)
S2 B2 S5 106.7(3)
S3 B2 S5 107.3(3)
S2 B2 H2 110.4
S3 B2 H2 110.4
S5 B2 H2 110.4

loop_
_geom_bond_atom_site_label_1
_geom_bond_atom_site_label_2
_geom_bond_distance
Ir1 C5 2.187(5)
Ir1 C4 2.199(5)
Ir1 C3 2.199(5)
Ir1 C1 2.202(5)
Ir1 C2 2.213(5)
Ir1 S1 2.3427(12)
Ir1 S3 2.3709(13)
Ir1 S4 2.3832(12)
C1 C2 1.423(7)
C1 C5 1.442(7)
C1 C6 1.505(7)
C2 C3 1.444(7)
C2 C7 1.500(7)
C3 C4 1.443(7)
C3 C8 1.492(7)
C4 C5 1.440(7)
C4 C9 1.480(7)
C5 C10 1.494(7)
C6 H6A 0.9800
C6 H6B 0.9800
C6 H6C 0.9800
C7 H7A 0.9800
C7 H7B 0.9800
C7 H7C 0.9800
C8 H8A 0.9800
C8 H8B 0.9800
C8 H8C 0.9800
C9 H9A 0.9800
C9 H9B 0.9800
C9 H9C 0.9800
C10 H10A 0.9800
C10 H10B 0.9800
C10 H10C 0.9800
Ir2 C12 2.184(5)
Ir2 C13 2.199(5)
Ir2 C11 2.206(5)
Ir2 C14 2.209(5)
Ir2 C15 2.212(5)
Ir2 S5 2.3374(13)
Ir2 S1 2.3421(11)
Ir2 S4 2.3673(12)
C11 C15 1.425(6)
C11 C12 1.442(7)
C11 C16 1.490(7)
C12 C13 1.440(7)
C12 C17 1.508(7)
C13 C14 1.433(7)
C13 C18 1.495(7)
C14 C15 1.444(7)
C14 C19 1.500(7)
C15 C20 1.490(7)
C16 H16A 0.9800
C16 H16B 0.9800
C16 H16C 0.9800
C17 H17A 0.9800
C17 H17B 0.9800
C17 H17C 0.9800
C18 H18A 0.9800
C18 H18B 0.9800
C18 H18C 0.9800
C19 H19A 0.9800
C19 H19B 0.9800
C19 H19C 0.9800
C20 H20A 0.9800
C20 H20B 0.9800
C20 H20C 0.9800
S1 S2 2.1096(18)
S2 B2 1.860(8)
S3 B2 1.944(7)
S3 B1 2.023(8)
S4 B1 1.965(6)
S5 B2 1.955(7)
S5 S6 2.091(2)
S6 B1 1.850(8)
B1 H1 1.0000
B2 H2 1.0000

loop_
_geom_torsion_atom_site_label_1
_geom_torsion_atom_site_label_2
_geom_torsion_atom_site_label_3
_geom_torsion_atom_site_label_4
_geom_torsion
C5 C1 C2 C3 0.1(6)
C6 C1 C2 C3 178.3(5)
Ir1 C1 C2 C3 -60.7(3)
C5 C1 C2 C7 -178.0(5)
C6 C1 C2 C7 0.2(9)
Ir1 C1 C2 C7 121.2(5)
C5 C1 C2 Ir1 60.8(3)
C6 C1 C2 Ir1 -121.0(5)
C1 C2 C3 C4 -1.1(5)
C7 C2 C3 C4 177.1(5)
Ir1 C2 C3 C4 -62.0(3)
C1 C2 C3 C8 -176.3(5)
C7 C2 C3 C8 1.8(8)
Ir1 C2 C3 C8 122.8(5)
C1 C2 C3 Ir1 60.9(3)
C7 C2 C3 Ir1 -120.9(5)
C2 C3 C4 C5 1.6(5)
C8 C3 C4 C5 176.8(5)
Ir1 C3 C4 C5 -60.8(3)
C2 C3 C4 C9 -177.1(5)
C8 C3 C4 C9 -1.9(8)
Ir1 C3 C4 C9 120.5(5)
C2 C3 C4 Ir1 62.4(3)
C8 C3 C4 Ir1 -122.4(5)
C3 C4 C5 C1 -1.5(5)
C9 C4 C5 C1 177.2(5)
Ir1 C4 C5 C1 -62.6(3)
C3 C4 C5 C10 -175.7(5)
C9 C4 C5 C10 3.1(8)
Ir1 C4 C5 C10 123.2(5)
C3 C4 C5 Ir1 61.1(3)
C9 C4 C5 Ir1 -120.1(5)
C2 C1 C5 C4 0.8(5)
C6 C1 C5 C4 -177.3(5)
Ir1 C1 C5 C4 62.5(3)
C2 C1 C5 C10 175.0(5)
C6 C1 C5 C10 -3.2(8)
Ir1 C1 C5 C10 -123.3(5)
C2 C1 C5 Ir1 -61.7(3)
C6 C1 C5 Ir1 120.1(5)
C15 C11 C12 C13 -1.0(6)
C16 C11 C12 C13 177.3(5)
Ir2 C11 C12 C13 -62.6(3)
C15 C11 C12 C17 -176.4(5)
C16 C11 C12 C17 1.9(8)
Ir2 C11 C12 C17 122.0(5)
C15 C11 C12 Ir2 61.7(3)
C16 C11 C12 Ir2 -120.1(5)
C11 C12 C13 C14 1.0(6)
C17 C12 C13 C14 176.4(5)
Ir2 C12 C13 C14 -61.7(3)
C11 C12 C13 C18 -177.1(5)
C17 C12 C13 C18 -1.8(8)
Ir2 C12 C13 C18 120.1(5)
C11 C12 C13 Ir2 62.8(3)
C17 C12 C13 Ir2 -121.9(5)
C12 C13 C14 C15 -0.7(6)
C18 C13 C14 C15 177.4(5)
Ir2 C13 C14 C15 -61.7(3)
C12 C13 C14 C19 -176.4(5)
C18 C13 C14 C19 1.7(9)
Ir2 C13 C14 C19 122.6(5)
C12 C13 C14 Ir2 61.0(3)
C18 C13 C14 Ir2 -120.9(5)
C12 C11 C15 C14 0.5(5)
C16 C11 C15 C14 -177.8(5)
Ir2 C11 C15 C14 61.3(3)
C12 C11 C15 C20 176.6(5)
C16 C11 C15 C20 -1.7(8)
Ir2 C11 C15 C20 -122.7(5)
C12 C11 C15 Ir2 -60.7(3)
C16 C11 C15 Ir2 121.0(5)
C13 C14 C15 C11 0.1(5)
C19 C14 C15 C11 175.9(5)
Ir2 C14 C15 C11 -61.3(3)
C13 C14 C15 C20 -175.8(5)
C19 C14 C15 C20 -0.1(8)
Ir2 C14 C15 C20 122.7(5)
C13 C14 C15 Ir2 61.5(3)
C19 C14 C15 Ir2 -122.8(5)
S5 S6 B1 S4 -56.2(4)
S5 S6 B1 S3 51.3(3)
S1 S2 B2 S3 55.1(3)
S1 S2 B2 S5 -61.8(3)
